data_4073893
loop_
_publ_author_name
'Albrecht, Christian'
'Schwieger, Sebastian'
'R\"uffer, Tobias'
'Bruhn, Clemens'
'Lis, Tadeusz'
'Steinborn, Dirk'

_publ_section_title
;
 Polymeric Alkylidene-Bridged Platinum Complex
 [{Pt2(\m-Cl)2{\m-C(OBu)Me}2}n]:&#x00A0; Synthesis, Reactivity, and
 Quantum Chemical Calculations
;
_journal_issue 24
_journal_name_full Organometallics
_journal_page_first 6000
_journal_paper_doi 10.1021/om7007138
_journal_volume 26
_journal_year 2007
_chemical_formula_sum 'C50 H56 Cl8 O2 P2 Pt2'
_chemical_formula_weight 1424.67
_chemical_name_systematic
; 
 ? 
;
_space_group_IT_number 2
_symmetry_cell_setting triclinic
_symmetry_space_group_name_Hall '-P 1'
_symmetry_space_group_name_H-M 'P -1'
_atom_sites_solution_hydrogens geom
_atom_sites_solution_primary direct
_atom_sites_solution_secondary difmap
_audit_creation_method SHELXL-97
_cell_angle_alpha 62.409(15)
_cell_angle_beta 73.73(2)
_cell_angle_gamma 67.477(19)
_cell_formula_units_Z 1
_cell_length_a 9.986(3)
_cell_length_b 12.136(2)
_cell_length_c 13.073(2)
_cell_measurement_temperature 200(2)
_cell_volume 1286.8(5)
_computing_structure_refinement 'SHELXL-97 (Sheldrick, 1997)'
_computing_structure_solution 'SHELXS-97 (Sheldrick, 1990)'
_diffrn_ambient_temperature 200(2)
_diffrn_measured_fraction_theta_full 0.997
_diffrn_measured_fraction_theta_max 0.997
_diffrn_radiation_monochromator graphite
_diffrn_radiation_source 'fine-focus sealed tube'
_diffrn_radiation_type MoK\a
_diffrn_radiation_wavelength 0.71073
_diffrn_reflns_av_R_equivalents 0.0622
_diffrn_reflns_av_sigmaI/netI 0.0443
_diffrn_reflns_limit_h_max 11
_diffrn_reflns_limit_h_min -11
_diffrn_reflns_limit_k_max 14
_diffrn_reflns_limit_k_min -12
_diffrn_reflns_limit_l_max 15
_diffrn_reflns_limit_l_min -12
_diffrn_reflns_number 5278
_diffrn_reflns_theta_full 24.99
_diffrn_reflns_theta_max 24.99
_diffrn_reflns_theta_min 1.77
_exptl_absorpt_coefficient_mu 5.946
_exptl_absorpt_correction_T_max 0.9972
_exptl_absorpt_correction_T_min 0.5409
_exptl_absorpt_correction_type 'empirical via psi-scans'
_exptl_crystal_density_diffrn 1.838
_exptl_crystal_density_method 'not measured'
_exptl_crystal_F_000 694
_refine_diff_density_max 2.234
_refine_diff_density_min -2.049
_refine_diff_density_rms 0.186
_refine_ls_extinction_coef 0.0021(6)
_refine_ls_extinction_expression Fc^*^=kFc[1+0.001xFc^2^\l^3^/sin(2\q)]^-1/4^
_refine_ls_extinction_method SHELXL
_refine_ls_goodness_of_fit_ref 1.038
_refine_ls_hydrogen_treatment mixed
_refine_ls_matrix_type full
_refine_ls_number_parameters 290
_refine_ls_number_reflns 4519
_refine_ls_number_restraints 0
_refine_ls_restrained_S_all 1.038
_refine_ls_R_factor_all 0.0511
_refine_ls_R_factor_gt 0.0420
_refine_ls_shift/su_max 0.000
_refine_ls_shift/su_mean 0.000
_refine_ls_structure_factor_coef Fsqd
_refine_ls_weighting_details 'calc w=1/[\s^2^(Fo^2^)+(0.1000P)^2^+0.0000P] where P=(Fo^2^+2Fc^2^)/3'
_refine_ls_weighting_scheme calc
_refine_ls_wR_factor_gt 0.1187
_refine_ls_wR_factor_ref 0.1327
_reflns_number_gt 4029
_reflns_number_total 4519
_reflns_threshold_expression >2sigma(I)
_cod_data_source_file om7007138-file002.cif
_cod_data_source_block stadi723
_cod_original_sg_symbol_H-M P-1
_cod_database_code 4073893

loop_
_symmetry_equiv_pos_as_xyz
'x, y, z'
'-x, -y, -z'

loop_
_atom_site_label
_atom_site_type_symbol
_atom_site_fract_x
_atom_site_fract_y
_atom_site_fract_z
_atom_site_U_iso_or_equiv
_atom_site_adp_type
_atom_site_occupancy
_atom_site_symmetry_multiplicity
_atom_site_calc_flag
_atom_site_refinement_flags
C1 C 0.2922(10) 0.8164(9) 0.3894(8) 0.0306(19) Uani 1 1 d .
C2 C 0.2463(11) 0.7999(10) 0.5078(8) 0.036(2) Uani 1 1 d .
H2 H 0.2182 0.8713 0.5293 0.043 Uiso 1 1 calc R
C3 C 0.2438(13) 0.6769(11) 0.5907(9) 0.047(3) Uani 1 1 d .
H3 H 0.2152 0.6650 0.6699 0.056 Uiso 1 1 calc R
C4 C 0.2808(13) 0.5718(9) 0.5636(9) 0.047(3) Uani 1 1 d .
H4 H 0.2769 0.4889 0.6227 0.056 Uiso 1 1 calc R
C5 C 0.3237(13) 0.5888(11) 0.4486(9) 0.047(3) Uani 1 1 d .
H5 H 0.3507 0.5169 0.4281 0.057 Uiso 1 1 calc R
C6 C 0.3276(12) 0.7097(10) 0.3633(8) 0.038(2) Uani 1 1 d .
H6 H 0.3554 0.7199 0.2844 0.045 Uiso 1 1 calc R
C7 C 0.0984(9) 1.0443(9) 0.2460(7) 0.0276(18) Uani 1 1 d .
C8 C 0.0100(10) 0.9655(10) 0.2765(8) 0.034(2) Uani 1 1 d .
H8 H 0.0471 0.8743 0.3189 0.041 Uiso 1 1 calc R
C9 C -0.1304(11) 1.0169(12) 0.2465(9) 0.048(3) Uani 1 1 d .
H9 H -0.1889 0.9616 0.2684 0.057 Uiso 1 1 calc R
C10 C -0.1861(11) 1.1535(11) 0.1825(9) 0.042(2) Uani 1 1 d .
H10 H -0.2813 1.1902 0.1596 0.050 Uiso 1 1 calc R
C11 C -0.1025(12) 1.2293(11) 0.1551(9) 0.046(3) Uani 1 1 d .
H11 H -0.1404 1.3206 0.1134 0.055 Uiso 1 1 calc R
C12 C 0.0403(11) 1.1781(9) 0.1861(8) 0.035(2) Uani 1 1 d .
H12 H 0.0965 1.2347 0.1662 0.042 Uiso 1 1 calc R
C13 C 0.3049(10) 1.0744(8) 0.3379(7) 0.0285(18) Uani 1 1 d .
C14 C 0.1856(12) 1.1321(10) 0.4004(8) 0.039(2) Uani 1 1 d .
H14 H 0.0928 1.1223 0.4084 0.047 Uiso 1 1 calc R
C15 C 0.2004(14) 1.2039(11) 0.4514(9) 0.049(3) Uani 1 1 d .
H15 H 0.1177 1.2450 0.4924 0.058 Uiso 1 1 calc R
C16 C 0.3395(15) 1.2156(11) 0.4418(9) 0.049(3) Uani 1 1 d .
H16 H 0.3515 1.2627 0.4782 0.059 Uiso 1 1 calc R
C17 C 0.4585(14) 1.1576(12) 0.3788(11) 0.054(3) Uani 1 1 d .
H17 H 0.5521 1.1651 0.3724 0.064 Uiso 1 1 calc R
C18 C 0.4419(11) 1.0889(10) 0.3251(9) 0.040(2) Uani 1 1 d .
H18 H 0.5229 1.0519 0.2800 0.048 Uiso 1 1 calc R
C19 C 0.3303(9) 1.0750(8) -0.0021(7) 0.0240(17) Uani 1 1 d .
C20 C 0.2210(10) 1.0227(10) -0.0123(8) 0.032(2) Uani 1 1 d .
H25A H 0.2660 0.9303 0.0018 0.038 Uiso 1 1 calc R
H25B H 0.1913 1.0715 -0.0906 0.038 Uiso 1 1 calc R
H25C H 0.1350 1.0323 0.0453 0.038 Uiso 1 1 calc R
C21 C 0.3441(13) 1.2728(9) -0.0098(9) 0.043(2) Uani 1 1 d .
H20A H 0.2901 1.3021 0.0537 0.051 Uiso 1 1 calc R
H20B H 0.4403 1.2116 0.0143 0.051 Uiso 1 1 calc R
C22 C 0.367(2) 1.3819(17) -0.1103(12) 0.082(5) Uani 1 1 d .
H21A H 0.2712 1.4421 -0.1357 0.099 Uiso 1 1 calc R
H21B H 0.4236 1.3524 -0.1732 0.099 Uiso 1 1 calc R
C23 C 0.447(2) 1.4558(17) -0.0955(14) 0.082(5) Uani 1 1 d .
H23A H 0.3712 1.5254 -0.0735 0.099 Uiso 1 1 calc R
H23B H 0.5009 1.3952 -0.0278 0.099 Uiso 1 1 calc R
C24 C 0.536(3) 1.509(4) -0.177(2) 0.22(2) Uani 1 1 d .
H24A H 0.5802 1.5484 -0.1494 0.258 Uiso 1 1 calc R
H24B H 0.4842 1.5770 -0.2435 0.258 Uiso 1 1 calc R
H24C H 0.6132 1.4433 -0.2017 0.258 Uiso 1 1 calc R
C25 C -0.0033(14) 0.6299(11) 0.2014(12) 0.057(3) Uani 1 1 d .
H23 H -0.1064 0.6820 0.1859 0.069 Uiso 1 1 calc R
Cl1 Cl 0.6259(2) 0.8132(2) 0.26562(17) 0.0312(5) Uani 1 1 d .
Cl2 Cl 0.0510(5) 0.4944(4) 0.1693(4) 0.0840(11) Uani 1 1 d .
Cl3 Cl 0.0186(6) 0.5893(6) 0.3456(6) 0.1148(18) Uani 1 1 d .
Cl4 Cl 0.1122(8) 0.7279(7) 0.1304(6) 0.137(2) Uani 1 1 d .
O5 O 0.2650(7) 1.2036(6) -0.0222(5) 0.0296(13) Uani 1 1 d .
P P 0.2887(2) 0.9748(2) 0.27338(18) 0.0232(4) Uani 1 1 d .
Pt Pt 0.46850(3) 0.96012(3) 0.11584(2) 0.02217(16) Uani 1 1 d .

loop_
_atom_site_aniso_label
_atom_site_aniso_U_11
_atom_site_aniso_U_22
_atom_site_aniso_U_33
_atom_site_aniso_U_23
_atom_site_aniso_U_13
_atom_site_aniso_U_12
C1 0.028(5) 0.035(5) 0.029(5) -0.013(4) -0.002(4) -0.010(4)
C2 0.038(5) 0.039(5) 0.030(5) -0.015(4) 0.003(4) -0.016(4)
C3 0.057(7) 0.051(6) 0.023(5) -0.008(4) 0.001(4) -0.017(5)
C4 0.057(7) 0.023(5) 0.039(6) 0.004(4) -0.005(5) -0.013(5)
C5 0.060(7) 0.042(6) 0.040(6) -0.017(5) 0.002(5) -0.019(5)
C6 0.043(6) 0.039(5) 0.027(5) -0.016(4) 0.007(4) -0.013(4)
C7 0.021(4) 0.042(5) 0.023(4) -0.021(4) 0.001(3) -0.006(4)
C8 0.028(5) 0.050(6) 0.030(5) -0.019(4) 0.002(4) -0.017(4)
C9 0.030(5) 0.074(8) 0.042(6) -0.019(5) -0.003(4) -0.024(5)
C10 0.024(5) 0.064(7) 0.047(6) -0.033(5) -0.006(4) -0.008(5)
C11 0.039(6) 0.045(6) 0.038(5) -0.018(5) -0.007(4) 0.007(5)
C12 0.037(5) 0.037(5) 0.033(5) -0.020(4) -0.003(4) -0.007(4)
C13 0.036(5) 0.031(4) 0.021(4) -0.012(4) -0.001(4) -0.014(4)
C14 0.051(6) 0.042(5) 0.032(5) -0.023(4) 0.007(4) -0.019(5)
C15 0.066(8) 0.045(6) 0.038(5) -0.024(5) 0.005(5) -0.018(5)
C16 0.079(9) 0.044(6) 0.037(6) -0.017(5) -0.007(5) -0.030(6)
C17 0.048(7) 0.065(7) 0.070(8) -0.039(7) -0.012(6) -0.022(6)
C18 0.037(5) 0.048(6) 0.047(6) -0.030(5) 0.000(4) -0.018(5)
C19 0.025(4) 0.031(4) 0.019(4) -0.014(3) 0.003(3) -0.010(3)
C20 0.025(4) 0.047(5) 0.028(4) -0.015(4) 0.001(4) -0.018(4)
C21 0.063(7) 0.028(5) 0.044(6) -0.016(4) -0.020(5) -0.010(5)
C22 0.127(14) 0.103(12) 0.049(7) -0.020(8) -0.005(8) -0.084(12)
C23 0.107(13) 0.099(12) 0.078(10) -0.037(9) 0.001(9) -0.075(11)
C24 0.21(3) 0.43(5) 0.20(3) -0.23(3) 0.12(2) -0.26(4)
C25 0.044(7) 0.043(6) 0.076(8) -0.024(6) -0.011(6) -0.002(5)
Cl1 0.0290(11) 0.0366(11) 0.0202(9) -0.0079(8) -0.0055(8) -0.0044(9)
Cl2 0.086(3) 0.062(2) 0.113(3) -0.049(2) -0.008(2) -0.0181(19)
Cl3 0.117(4) 0.121(4) 0.132(4) -0.071(3) -0.065(3) 0.000(3)
Cl4 0.126(5) 0.121(5) 0.151(6) -0.041(4) -0.015(4) -0.042(4)
O5 0.033(3) 0.027(3) 0.026(3) -0.012(3) -0.004(3) -0.004(3)
P 0.0237(11) 0.0276(11) 0.0195(10) -0.0104(8) 0.0008(8) -0.0100(9)
Pt 0.0221(2) 0.0271(2) 0.0164(2) -0.00826(14) -0.00167(12) -0.00739(14)

loop_
_atom_type_symbol
_atom_type_description
_atom_type_scat_dispersion_real
_atom_type_scat_dispersion_imag
_atom_type_scat_source
C C 0.0033 0.0016 'International Tables Vol C Tables 4.2.6.8 and 6.1.1.4'
H H 0.0000 0.0000 'International Tables Vol C Tables 4.2.6.8 and 6.1.1.4'
Cl Cl 0.1484 0.1585 'International Tables Vol C Tables 4.2.6.8 and 6.1.1.4'
O O 0.0106 0.0060 'International Tables Vol C Tables 4.2.6.8 and 6.1.1.4'
P P 0.1023 0.0942 'International Tables Vol C Tables 4.2.6.8 and 6.1.1.4'
Pt Pt -1.7033 8.3905 'International Tables Vol C Tables 4.2.6.8 and 6.1.1.4'

loop_
_geom_angle_atom_site_label_1
_geom_angle_atom_site_label_2
_geom_angle_atom_site_label_3
_geom_angle
_geom_angle_site_symmetry_1
_geom_angle_site_symmetry_3
C6 C1 C2 118.2(8) . .
C6 C1 P 119.9(7) . .
C2 C1 P 121.7(7) . .
C3 C2 C1 118.2(9) . .
C3 C2 H2 120.9 . .
C1 C2 H2 120.9 . .
C4 C3 C2 123.0(10) . .
C4 C3 H3 118.5 . .
C2 C3 H3 118.5 . .
C3 C4 C5 118.5(9) . .
C3 C4 H4 120.7 . .
C5 C4 H4 120.7 . .
C6 C5 C4 120.4(10) . .
C6 C5 H5 119.8 . .
C4 C5 H5 119.8 . .
C5 C6 C1 121.8(9) . .
C5 C6 H6 119.1 . .
C1 C6 H6 119.1 . .
C12 C7 C8 118.0(9) . .
C12 C7 P 120.3(7) . .
C8 C7 P 121.5(7) . .
C9 C8 C7 121.7(10) . .
C9 C8 H8 119.1 . .
C7 C8 H8 119.1 . .
C8 C9 C10 119.3(10) . .
C8 C9 H9 120.3 . .
C10 C9 H9 120.3 . .
C11 C10 C9 119.0(9) . .
C11 C10 H10 120.5 . .
C9 C10 H10 120.5 . .
C10 C11 C12 122.2(10) . .
C10 C11 H11 118.9 . .
C12 C11 H11 118.9 . .
C7 C12 C11 119.7(9) . .
C7 C12 H12 120.1 . .
C11 C12 H12 120.1 . .
C14 C13 C18 120.2(8) . .
C14 C13 P 121.3(7) . .
C18 C13 P 118.5(7) . .
C15 C14 C13 120.6(10) . .
C15 C14 H14 119.7 . .
C13 C14 H14 119.7 . .
C14 C15 C16 119.5(11) . .
C14 C15 H15 120.2 . .
C16 C15 H15 120.2 . .
C17 C16 C15 119.4(10) . .
C17 C16 H16 120.3 . .
C15 C16 H16 120.3 . .
C18 C17 C16 120.7(11) . .
C18 C17 H17 119.7 . .
C16 C17 H17 119.7 . .
C17 C18 C13 119.5(10) . .
C17 C18 H18 120.3 . .
C13 C18 H18 120.3 . .
O5 C19 C20 108.3(7) . .
O5 C19 Pt 121.2(6) . .
C20 C19 Pt 119.2(6) . .
O5 C19 Pt 113.4(5) . 2_675
C20 C19 Pt 111.3(6) . 2_675
Pt C19 Pt 80.3(3) . 2_675
C19 C20 H25A 109.5 . .
C19 C20 H25B 109.5 . .
H25A C20 H25B 109.5 . .
C19 C20 H25C 109.5 . .
H25A C20 H25C 109.5 . .
H25B C20 H25C 109.5 . .
C22 C21 O5 115.2(9) . .
C22 C21 H20A 108.5 . .
O5 C21 H20A 108.5 . .
C22 C21 H20B 108.5 . .
O5 C21 H20B 108.5 . .
H20A C21 H20B 107.5 . .
C21 C22 C23 114.8(12) . .
C21 C22 H21A 108.6 . .
C23 C22 H21A 108.6 . .
C21 C22 H21B 108.6 . .
C23 C22 H21B 108.6 . .
H21A C22 H21B 107.5 . .
C24 C23 C22 121.9(16) . .
C24 C23 H23A 106.9 . .
C22 C23 H23A 106.9 . .
C24 C23 H23B 106.9 . .
C22 C23 H23B 106.9 . .
H23A C23 H23B 106.7 . .
C23 C24 H24A 109.5 . .
C23 C24 H24B 109.5 . .
H24A C24 H24B 109.5 . .
C23 C24 H24C 109.5 . .
H24A C24 H24C 109.5 . .
H24B C24 H24C 109.5 . .
Cl2 C25 Cl4 113.9(8) . .
Cl2 C25 Cl3 112.7(7) . .
Cl4 C25 Cl3 97.4(7) . .
Cl2 C25 H23 110.8 . .
Cl4 C25 H23 110.8 . .
Cl3 C25 H23 110.8 . .
C19 O5 C21 118.8(7) . .
C1 P C7 102.6(4) . .
C1 P C13 106.9(4) . .
C7 P C13 103.0(4) . .
C1 P Pt 112.0(3) . .
C7 P Pt 117.4(3) . .
C13 P Pt 113.7(3) . .
C19 Pt C19 99.7(3) . 2_675
C19 Pt P 93.9(2) . .
C19 Pt P 166.1(2) 2_675 .
C19 Pt Cl1 176.5(2) . .
C19 Pt Cl1 82.7(2) 2_675 .
P Pt Cl1 83.83(8) . .
C19 Pt Pt 52.7(2) . 2_675
C19 Pt Pt 47.0(2) 2_675 2_675
P Pt Pt 146.59(6) . 2_675
Cl1 Pt Pt 129.57(6) . 2_675

loop_
_geom_bond_atom_site_label_1
_geom_bond_atom_site_label_2
_geom_bond_distance
_geom_bond_site_symmetry_2
C1 C6 1.382(13) .
C1 C2 1.426(13) .
C1 P 1.809(9) .
C2 C3 1.385(14) .
C2 H2 0.9500 .
C3 C4 1.369(16) .
C3 H3 0.9500 .
C4 C5 1.381(15) .
C4 H4 0.9500 .
C5 C6 1.379(14) .
C5 H5 0.9500 .
C6 H6 0.9500 .
C7 C12 1.394(13) .
C7 C8 1.395(13) .
C7 P 1.824(9) .
C8 C9 1.386(14) .
C8 H8 0.9500 .
C9 C10 1.423(16) .
C9 H9 0.9500 .
C10 C11 1.337(16) .
C10 H10 0.9500 .
C11 C12 1.413(15) .
C11 H11 0.9500 .
C12 H12 0.9500 .
C13 C14 1.387(13) .
C13 C18 1.399(13) .
C13 P 1.836(9) .
C14 C15 1.383(14) .
C14 H14 0.9500 .
C15 C16 1.416(17) .
C15 H15 0.9500 .
C16 C17 1.391(17) .
C16 H16 0.9500 .
C17 C18 1.389(14) .
C17 H17 0.9500 .
C18 H18 0.9500 .
C19 O5 1.366(10) .
C19 C20 1.518(12) .
C19 Pt 1.988(8) .
C19 Pt 2.165(8) 2_675
C20 H25A 0.9800 .
C20 H25B 0.9800 .
C20 H25C 0.9800 .
C21 C22 1.409(16) .
C21 O5 1.436(12) .
C21 H20A 0.9900 .
C21 H20B 0.9900 .
C22 C23 1.505(18) .
C22 H21A 0.9900 .
C22 H21B 0.9900 .
C23 C24 1.28(2) .
C23 H23A 0.9900 .
C23 H23B 0.9900 .
C24 H24A 0.9800 .
C24 H24B 0.9800 .
C24 H24C 0.9800 .
C25 Cl2 1.732(13) .
C25 Cl4 1.742(14) .
C25 Cl3 1.770(15) .
C25 H23 1.0000 .
Cl1 Pt 2.414(2) .
P Pt 2.349(2) .
Pt C19 2.165(8) 2_675
Pt Pt 2.6813(8) 2_675
